data_2211887
loop_
_publ_author_name
'Xu, Zhi-Wei'
'Fu, Yun-Long'
'Teng, Song-Qing'
'Ng, Seik Weng'

_publ_section_title
;
 Pentakis(ethane-1,2-diammonium)
 aquapentasulfato-\k^3^<i>O</i>;\k^4^<i>O</i>,<i>O</i>'-zirconate(IV)
 diaquatetrasulfato-\k^2^<i>O</i>;\k^4^<i>O</i>,<i>O</i>'-zirconate(IV)
;
_journal_coeditor_code LH2260
_journal_issue 1
_journal_name_full 'Acta Crystallographica Section E'
_journal_page_first m140
_journal_page_last m142
_journal_paper_doi 10.1107/S1600536806051750
_journal_volume 63
_journal_year 2007
_chemical_formula_iupac '(C2 H10 N2)5 [Zr (S O4)5 (H2 O)] [Zr (S O4)4 (H2 O)2]'
_chemical_formula_moiety '5C2 H10 N2 2+ , H2 O21 S5 Zr 6- , H4 O18 S4 Zr 4-'
_chemical_formula_sum 'C10 H56 N10 O39 S9 Zr2'
_chemical_formula_weight 1411.63
_chemical_name_systematic
;Pentakis(ethane-1,2-diammonium)
 aquapentasulfato-\k^3^O,\k^4^O,O')zirconate(IV)
diaquatetrasulfato-\k^2^O,\k^4^O,O')zirconate(IV)
;
_space_group_IT_number 14
_symmetry_cell_setting monoclinic
_symmetry_space_group_name_Hall '-P 2ybc'
_symmetry_space_group_name_H-M 'P 1 21/c 1'
_atom_sites_solution_hydrogens geom
_atom_sites_solution_primary direct
_atom_sites_solution_secondary difmap
_audit_creation_method SHELXL97
_cell_angle_alpha 90.00
_cell_angle_beta 93.298(2)
_cell_angle_gamma 90.00
_cell_formula_units_Z 4
_cell_length_a 14.6600(10)
_cell_length_b 16.8450(10)
_cell_length_c 17.8870(10)
_cell_measurement_reflns_used 1024
_cell_measurement_temperature 293(2)
_cell_measurement_theta_max 19
_cell_measurement_theta_min 2.7
_cell_volume 4409.8(5)
_computing_cell_refinement 'SAINT (Bruker, 2003)'
_computing_data_collection 'SMART (Bruker, 2003)'
_computing_data_reduction SAINT
_computing_molecular_graphics 'X-SEED (Barbour, 2001)'
_computing_publication_material 'publCIF (Westrip, 2006)'
_computing_structure_refinement 'SHELXL97 (Sheldrick, 1997)'
_computing_structure_solution 'SHELXS97 (Sheldrick, 1997)'
_diffrn_ambient_temperature 293(2)
_diffrn_measured_fraction_theta_full 1.00
_diffrn_measured_fraction_theta_max 1.00
_diffrn_measurement_device_type 'Bruker APEX area-detector'
_diffrn_measurement_method '\f and w\'
_diffrn_radiation_monochromator graphite
_diffrn_radiation_source 'fine-focus sealed tube'
_diffrn_radiation_type MoK\a
_diffrn_radiation_wavelength 0.71073
_diffrn_reflns_av_R_equivalents 0.1185
_diffrn_reflns_av_sigmaI/netI 0.1528
_diffrn_reflns_limit_h_max 17
_diffrn_reflns_limit_h_min -12
_diffrn_reflns_limit_k_max 19
_diffrn_reflns_limit_k_min -19
_diffrn_reflns_limit_l_max 20
_diffrn_reflns_limit_l_min -21
_diffrn_reflns_number 23065
_diffrn_reflns_theta_full 25.0
_diffrn_reflns_theta_max 25.0
_diffrn_reflns_theta_min 1.7
_diffrn_standards_decay_% 0
_diffrn_standards_interval_count 0
_diffrn_standards_interval_time 0
_diffrn_standards_number 0
_exptl_absorpt_coefficient_mu 1.029
_exptl_absorpt_correction_T_max 0.950
_exptl_absorpt_correction_T_min 0.913
_exptl_absorpt_correction_type multi-scan
_exptl_absorpt_process_details '(SADABS; Sheldrick, 1996)'
_exptl_crystal_colour Colourless
_exptl_crystal_density_diffrn 2.126
_exptl_crystal_density_method 'not measured'
_exptl_crystal_description Block
_exptl_crystal_F_000 2888
_exptl_crystal_size_max 0.09
_exptl_crystal_size_mid 0.07
_exptl_crystal_size_min 0.05
_refine_diff_density_max 0.75
_refine_diff_density_min -0.76
_refine_ls_extinction_method none
_refine_ls_goodness_of_fit_ref 0.99
_refine_ls_hydrogen_treatment constr
_refine_ls_matrix_type full
_refine_ls_number_parameters 637
_refine_ls_number_reflns 7733
_refine_ls_number_restraints 385
_refine_ls_restrained_S_all 0.98
_refine_ls_R_factor_all 0.127
_refine_ls_R_factor_gt 0.066
_refine_ls_shift/su_max 0.001
_refine_ls_shift/su_mean 0.000
_refine_ls_structure_factor_coef Fsqd
_refine_ls_weighting_details 'calc w = 1/[\s^2^(Fo^2^)+(0.0719P)^2^] where P=(Fo^2^+2Fc^2^)/3'
_refine_ls_weighting_scheme calc
_refine_ls_wR_factor_gt 0.136
_refine_ls_wR_factor_ref 0.177
_reflns_number_gt 4468
_reflns_number_total 7733
_reflns_threshold_expression I>2\s(I)
_cod_data_source_file lh2260.cif
_cod_data_source_block I
_cod_depositor_comments
;
The following automatic conversions were performed:
'_symmetry_cell_setting' value 'Monoclinic' changed to 'monoclinic'
according to '/home/saulius/struct/CIF-dictionaries/cif_core.dic'
dictionary named 'cif_core.dic' version 2.4.1 from 2010-06-29.

Automatic conversion script
Id: cif_fix_enum 1527 2010-12-29 10:47:43Z saulius 

The following automatic conversions were performed:

'_symmetry_cell_setting' value 'Monoclinic' changed to 'monoclinic'
according to /home/saulius/struct/CIF-dictionaries/cif_core.dic
dictionary named 'cif_core.dic' version 2.4.1 from 2010-06-29.

Automatic conversion script
Id: cif_fix_values 1715 2011-07-08 13:25:40Z adriana 
;
_cod_original_cell_volume 4410.0(6)
_cod_original_sg_symbol_H-M 'P 21/c'
_cod_database_code 2211887
_cod_database_fobs_code 2211887

loop_
_symmetry_equiv_pos_as_xyz
'x, y, z'
'-x, y+1/2, -z+1/2'
'-x, -y, -z'
'x, -y-1/2, z-1/2'

loop_
_atom_site_type_symbol
_atom_site_label
_atom_site_fract_x
_atom_site_fract_y
_atom_site_fract_z
_atom_site_U_iso_or_equiv
_atom_site_adp_type
_atom_site_calc_flag
_atom_site_refinement_flags
_atom_site_occupancy
_atom_site_disorder_assembly
_atom_site_disorder_group
Zr Zr1 0.36847(6) 0.39772(5) 0.62589(5) 0.0132(2) Uani d . 1 . .
Zr Zr2 -0.13910(6) 0.12896(5) 0.38775(5) 0.0158(2) Uani d . 1 . .
S S1 0.48846(17) 0.40929(14) 0.76150(14) 0.0211(6) Uani d . 1 . .
S S2 0.22301(16) 0.29022(13) 0.66352(13) 0.0176(6) Uani d . 1 . .
S S3 0.50564(17) 0.28391(14) 0.51044(14) 0.0201(6) Uani d . 1 . .
S S4 0.24721(17) 0.56678(13) 0.66613(14) 0.0182(6) Uani d . 1 . .
S S5 0.27267(16) 0.40024(13) 0.44235(13) 0.0176(5) Uani d . 1 . .
S S6 -0.03106(18) 0.25372(15) 0.45633(15) 0.0265(6) Uani d . 1 . .
S S7 -0.05892(18) 0.10762(16) 0.24578(15) 0.0278(6) Uani d . 1 . .
S S8 -0.21505(17) 0.10618(14) 0.56743(14) 0.0201(6) Uani d . 1 . .
S S9 -0.25644(17) -0.04497(14) 0.34651(14) 0.0207(6) Uani d . 1 . .
O O1 0.4984(4) 0.4460(3) 0.6866(3) 0.0196(15) Uani d U 1 . .
O O2 0.4054(4) 0.3592(4) 0.7441(3) 0.0207(16) Uani d U 1 . .
O O3 0.4712(5) 0.4670(4) 0.8183(4) 0.0318(18) Uani d U 1 . .
O O4 0.5675(5) 0.3611(4) 0.7844(4) 0.0337(19) Uani d U 1 . .
O O5 0.3157(4) 0.2702(3) 0.6372(4) 0.0200(15) Uani d U 1 . .
O O6 0.2307(4) 0.3788(3) 0.6715(3) 0.0143(14) Uani d U 1 . .
O O7 0.1527(4) 0.2700(3) 0.6060(3) 0.0211(15) Uani d U 1 . .
O O8 0.2090(4) 0.2549(4) 0.7346(3) 0.0250(16) Uani d U 1 . .
O O9 0.4628(4) 0.3253(4) 0.5745(4) 0.0252(17) Uani d U 1 . .
O O10 0.5710(5) 0.2264(4) 0.5419(4) 0.0317(18) Uani d U 1 . .
O O11 0.5527(5) 0.3434(4) 0.4680(4) 0.0346(19) Uani d U 1 . .
O O12 0.4351(5) 0.2431(4) 0.4652(4) 0.041(2) Uani d U 1 . .
O O13 0.3268(4) 0.5096(4) 0.6653(4) 0.0254(16) Uani d U 1 . .
O O14 0.1946(6) 0.5457(5) 0.7271(4) 0.050(2) Uani d U 1 . .
O O15 0.2878(5) 0.6454(4) 0.6787(4) 0.0304(18) Uani d U 1 . .
O O16 0.1952(6) 0.5631(4) 0.5943(4) 0.048(2) Uani d U 1 . .
O O17 0.2858(4) 0.3882(4) 0.5265(3) 0.0225(16) Uani d U 1 . .
O O18 0.2619(5) 0.3229(3) 0.4055(3) 0.0242(16) Uani d U 1 . .
O O19 0.1912(4) 0.4474(4) 0.4260(4) 0.0281(17) Uani d U 1 . .
O O20 0.3539(4) 0.4414(4) 0.4167(4) 0.0280(17) Uani d U 1 . .
O O21 -0.1101(5) 0.2554(4) 0.3998(4) 0.0278(17) Uani d U 1 . .
O O22 -0.0218(4) 0.1651(4) 0.4638(4) 0.0261(17) Uani d U 1 . .
O O23 -0.0558(5) 0.2892(4) 0.5283(4) 0.040(2) Uani d U 1 . .
O O24 0.0486(5) 0.2891(4) 0.4268(4) 0.046(2) Uani d U 1 . .
O O25 -0.1346(5) 0.1628(4) 0.2657(4) 0.0273(17) Uani d U 1 . .
O O26 -0.0306(5) 0.0772(4) 0.3220(4) 0.0287(17) Uani d U 1 . .
O O27 0.0157(5) 0.1478(5) 0.2145(4) 0.046(2) Uani d U 1 . .
O O28 -0.0966(5) 0.0447(4) 0.1999(4) 0.041(2) Uani d U 1 . .
O O29 -0.2141(4) 0.1303(4) 0.4839(3) 0.0193(15) Uani d U 1 . .
O O30 -0.1336(5) 0.0569(4) 0.5856(4) 0.0304(18) Uani d U 1 . .
O O31 -0.2146(5) 0.1779(4) 0.6116(4) 0.0318(18) Uani d U 1 . .
O O32 -0.2980(4) 0.0604(4) 0.5767(4) 0.0313(18) Uani d U 1 . .
O O33 -0.2313(4) 0.0427(3) 0.3428(4) 0.0245(16) Uani d U 1 . .
O O34 -0.1726(5) -0.0885(4) 0.3704(4) 0.0356(19) Uani d U 1 . .
O O35 -0.2885(5) -0.0682(4) 0.2726(4) 0.0326(19) Uani d U 1 . .
O O36 -0.3255(5) -0.0545(4) 0.4002(4) 0.039(2) Uani d U 1 . .
O O1W 0.4309(4) 0.4849(3) 0.5498(4) 0.0245(16) Uani d U 1 . .
H H1W1 0.4125 0.5327 0.5448 0.029 Uiso d . 1 . .
H H1W2 0.4255 0.4645 0.5062 0.029 Uiso d . 1 . .
O O2W -0.0819(4) 0.0228(3) 0.4463(3) 0.0202(15) Uani d U 1 . .
H H2W1 -0.1021 0.0192 0.4892 0.024 Uiso d . 1 . .
H H2W2 -0.0958 -0.0187 0.4207 0.024 Uiso d . 1 . .
O O3W -0.2698(4) 0.1980(3) 0.3548(4) 0.0246(17) Uani d U 1 . .
H H3W1 -0.3076 0.1691 0.3283 0.030 Uiso d . 1 . .
H H3W2 -0.2581 0.2390 0.3285 0.030 Uiso d . 1 . .
N N1 0.7057(6) 0.4308(4) 0.6768(4) 0.030(2) Uani d DU 1 . .
H H1A 0.6736 0.4254 0.7146 0.036 Uiso calc R 1 . .
H H1B 0.6868 0.4708 0.6513 0.036 Uiso calc R 1 . .
H H1C 0.7613 0.4378 0.6915 0.036 Uiso calc R 1 . .
N N2 0.7422(5) 0.3127(4) 0.5056(4) 0.027(2) Uani d DU 1 . .
H H2A 0.7764 0.3237 0.4703 0.032 Uiso calc R 1 . .
H H2B 0.6867 0.3126 0.4890 0.032 Uiso calc R 1 . .
H H2C 0.7561 0.2671 0.5232 0.032 Uiso calc R 1 . .
N N3 0.1794(6) 0.4204(5) 0.8225(4) 0.033(2) Uani d DU 1 . .
H H3A 0.2023 0.4297 0.7808 0.040 Uiso calc R 1 . .
H H3B 0.1674 0.4641 0.8436 0.040 Uiso calc R 1 . .
H H3C 0.1305 0.3937 0.8152 0.040 Uiso calc R 1 . .
N N4 0.2553(6) 0.3131(5) 0.9994(4) 0.035(2) Uani d DU 1 . .
H H4A 0.2246 0.3085 1.0381 0.042 Uiso calc R 1 . .
H H4B 0.3051 0.3371 1.0110 0.042 Uiso calc R 1 . .
H H4C 0.2668 0.2673 0.9824 0.042 Uiso calc R 1 . .
N N5 0.1063(5) 0.1276(5) 0.7935(5) 0.033(2) Uani d DU 1 . .
H H5A 0.1235 0.0961 0.8287 0.039 Uiso calc R 1 A 1
H H5B 0.1065 0.1749 0.8101 0.039 Uiso calc R 1 A 1
H H5C 0.1425 0.1241 0.7583 0.039 Uiso calc R 1 A 1
N N6 -0.0054(6) 0.1831(5) 0.6496(4) 0.036(2) Uani d DU 1 . .
H H6A -0.0449 0.2107 0.6246 0.043 Uiso calc R 1 B 1
H H6B -0.0024 0.1371 0.6304 0.043 Uiso calc R 1 B 1
H H6C 0.0465 0.2056 0.6490 0.043 Uiso calc R 1 B 1
N N7 0.4048(5) 0.6300(5) 0.8085(4) 0.030(2) Uani d DU 1 . .
H H7A 0.3930 0.6373 0.8539 0.036 Uiso calc R 1 . .
H H7B 0.4094 0.5806 0.8000 0.036 Uiso calc R 1 . .
H H7C 0.3620 0.6494 0.7800 0.036 Uiso calc R 1 . .
N N8 0.6020(5) 0.6920(5) 0.7006(4) 0.029(2) Uani d DU 1 . .
H H8A 0.6140 0.6848 0.6552 0.035 Uiso calc R 1 . .
H H8B 0.6429 0.6700 0.7292 0.035 Uiso calc R 1 . .
H H8C 0.6008 0.7415 0.7099 0.035 Uiso calc R 1 . .
N N9 0.5672(5) 0.4186(5) 0.9603(5) 0.035(2) Uani d DU 1 . .
H H9A 0.5590 0.3686 0.9590 0.043 Uiso calc R 1 . .
H H9B 0.6178 0.4289 0.9839 0.043 Uiso calc R 1 . .
H H9C 0.5681 0.4364 0.9159 0.043 Uiso calc R 1 . .
N N10 0.0753(5) 0.4307(4) 0.5589(4) 0.026(2) Uani d DU 1 . .
H H10A 0.0682 0.4105 0.6017 0.031 Uiso calc R 1 . .
H H10B 0.1245 0.4576 0.5604 0.031 Uiso calc R 1 . .
H H10C 0.0783 0.3939 0.5267 0.031 Uiso calc R 1 . .
C C1 0.6977(7) 0.3601(5) 0.6307(5) 0.031(3) Uani d DU 1 . .
H H1D 0.6344 0.3514 0.6139 0.037 Uiso calc R 1 . .
H H1E 0.7190 0.3141 0.6593 0.037 Uiso calc R 1 . .
C C2 0.7549(7) 0.3720(6) 0.5647(5) 0.044(3) Uani d DU 1 . .
H H2D 0.7411 0.4239 0.5434 0.053 Uiso calc R 1 . .
H H2E 0.8187 0.3721 0.5823 0.053 Uiso calc R 1 . .
C C3 0.2441(7) 0.3759(7) 0.8702(5) 0.048(3) Uani d DU 1 . .
H H3D 0.2997 0.4064 0.8792 0.058 Uiso calc R 1 . .
H H3E 0.2595 0.3267 0.8457 0.058 Uiso calc R 1 . .
C C4 0.2028(8) 0.3584(8) 0.9425(6) 0.070(4) Uani d DU 1 . .
H H4D 0.1870 0.4087 0.9647 0.084 Uiso calc R 1 . .
H H4E 0.1461 0.3301 0.9311 0.084 Uiso calc R 1 . .
C C5 0.0142(8) 0.1065(10) 0.7654(12) 0.032(4) Uani d PDU 0.50 C 1
H H5D -0.0213 0.0897 0.8067 0.038 Uiso calc PR 0.50 C 1
H H5E 0.0170 0.0626 0.7305 0.038 Uiso calc PR 0.50 C 1
C C6 -0.0316(14) 0.1763(11) 0.7267(6) 0.038(4) Uani d PDU 0.50 C 1
H H6D -0.0973 0.1703 0.7271 0.045 Uiso calc PR 0.50 C 1
H H6E -0.0147 0.2245 0.7537 0.045 Uiso calc PR 0.50 C 1
C C5' 0.0100(7) 0.1479(13) 0.7842(10) 0.032(4) Uani d PDU 0.50 C 2
H H5F 0.0024 0.2044 0.7925 0.038 Uiso calc PR 0.50 C 2
H H5G -0.0235 0.1197 0.8211 0.038 Uiso calc PR 0.50 C 2
C C6' -0.0280(16) 0.1269(11) 0.7073(8) 0.038(4) Uani d PDU 0.50 C 2
H H6F -0.0053 0.0750 0.6942 0.045 Uiso calc PR 0.50 C 2
H H6G -0.0940 0.1233 0.7081 0.045 Uiso calc PR 0.50 C 2
C C7 0.4905(5) 0.6691(6) 0.7938(4) 0.026(2) Uani d DU 1 . .
H H7D 0.5392 0.6476 0.8268 0.031 Uiso calc R 1 . .
H H7E 0.4856 0.7254 0.8041 0.031 Uiso calc R 1 . .
C C8 0.5134(5) 0.6573(6) 0.7138(4) 0.025(2) Uani d DU 1 . .
H H8D 0.5145 0.6010 0.7025 0.030 Uiso calc R 1 . .
H H8E 0.4668 0.6819 0.6808 0.030 Uiso calc R 1 . .
C C9 0.4934(6) 0.45598(16) 0.9980(6) 0.033(3) Uani d DU 1 . .
H H9D 0.4914 0.4347 1.0483 0.040 Uiso calc R 1 . .
H H9E 0.4356 0.4441 0.9712 0.040 Uiso calc R 1 . .
C C10 -0.0014(7) 0.4823(7) 0.5384(3) 0.055(4) Uani d DU 1 . .
H H10D -0.0030 0.5249 0.5747 0.066 Uiso calc R 1 . .
H H10E -0.0575 0.4521 0.5411 0.066 Uiso calc R 1 . .

loop_
_atom_site_aniso_label
_atom_site_aniso_U_11
_atom_site_aniso_U_22
_atom_site_aniso_U_33
_atom_site_aniso_U_12
_atom_site_aniso_U_13
_atom_site_aniso_U_23
Zr1 0.0136(5) 0.0139(5) 0.0122(5) 0.0007(4) 0.0013(4) -0.0009(4)
Zr2 0.0145(5) 0.0169(5) 0.0160(5) 0.0000(4) 0.0008(4) 0.0017(4)
S1 0.0216(14) 0.0203(13) 0.0208(15) -0.0024(11) -0.0028(11) -0.0010(11)
S2 0.0153(13) 0.0176(13) 0.0199(14) -0.0019(10) 0.0011(11) -0.0006(10)
S3 0.0201(14) 0.0237(13) 0.0168(14) 0.0001(11) 0.0028(11) -0.0025(10)
S4 0.0179(14) 0.0136(12) 0.0235(15) 0.0015(10) 0.0031(11) 0.0011(10)
S5 0.0180(14) 0.0199(12) 0.0146(13) -0.0011(11) -0.0011(10) -0.0002(10)
S6 0.0221(15) 0.0239(14) 0.0330(17) -0.0049(12) -0.0030(12) 0.0021(12)
S7 0.0254(16) 0.0400(16) 0.0182(15) -0.0019(13) 0.0041(12) -0.0003(12)
S8 0.0190(14) 0.0199(13) 0.0218(14) 0.0022(11) 0.0034(11) 0.0023(11)
S9 0.0229(15) 0.0172(12) 0.0220(15) -0.0025(11) 0.0017(11) 0.0007(10)
O1 0.015(3) 0.023(3) 0.021(4) -0.003(3) -0.001(3) 0.006(3)
O2 0.024(4) 0.030(3) 0.007(3) 0.000(3) -0.011(3) 0.003(3)
O3 0.041(4) 0.035(4) 0.018(4) -0.002(3) -0.007(3) -0.005(3)
O4 0.027(4) 0.036(4) 0.037(4) 0.005(3) -0.009(3) 0.008(3)
O5 0.013(3) 0.014(3) 0.034(4) -0.001(3) 0.006(3) -0.001(3)
O6 0.015(3) 0.014(3) 0.014(3) 0.003(3) 0.002(3) -0.003(2)
O7 0.018(4) 0.021(3) 0.024(4) -0.003(3) -0.004(3) -0.004(3)
O8 0.032(4) 0.030(4) 0.012(4) -0.003(3) 0.000(3) 0.014(3)
O9 0.030(4) 0.026(4) 0.021(4) 0.004(3) 0.008(3) -0.004(3)
O10 0.028(4) 0.029(4) 0.039(4) 0.005(3) 0.001(3) 0.000(3)
O11 0.036(4) 0.039(4) 0.030(4) -0.005(3) 0.010(3) 0.007(3)
O12 0.032(4) 0.052(4) 0.038(5) -0.005(4) -0.003(4) -0.014(4)
O13 0.024(4) 0.023(3) 0.030(4) -0.001(3) 0.000(3) -0.001(3)
O14 0.066(5) 0.048(4) 0.040(5) 0.014(4) 0.036(4) 0.014(4)
O15 0.028(4) 0.020(3) 0.041(4) -0.001(3) -0.011(3) -0.001(3)
O16 0.058(5) 0.038(4) 0.044(5) 0.006(4) -0.033(4) 0.000(4)
O17 0.024(4) 0.030(4) 0.014(3) -0.001(3) -0.002(3) 0.006(3)
O18 0.033(4) 0.024(3) 0.015(4) -0.004(3) 0.002(3) -0.003(3)
O19 0.027(4) 0.030(4) 0.026(4) 0.003(3) -0.007(3) -0.004(3)
O20 0.026(4) 0.026(4) 0.033(4) -0.007(3) 0.004(3) 0.003(3)
O21 0.033(4) 0.022(3) 0.027(4) -0.005(3) -0.010(3) 0.002(3)
O22 0.017(4) 0.021(3) 0.040(4) 0.002(3) -0.005(3) -0.002(3)
O23 0.042(5) 0.032(4) 0.047(5) 0.001(4) -0.005(4) -0.011(3)
O24 0.032(4) 0.050(4) 0.056(5) -0.023(4) 0.003(4) 0.013(4)
O25 0.029(4) 0.034(4) 0.020(4) 0.007(3) 0.005(3) 0.007(3)
O26 0.028(4) 0.038(4) 0.020(4) 0.005(3) 0.003(3) -0.001(3)
O27 0.042(5) 0.061(5) 0.036(5) -0.013(4) 0.020(4) 0.002(4)
O28 0.037(4) 0.045(4) 0.040(5) -0.002(4) 0.004(4) -0.009(4)
O29 0.021(4) 0.029(3) 0.008(3) 0.003(3) 0.004(3) 0.005(3)
O30 0.028(4) 0.035(4) 0.028(4) 0.009(3) 0.003(3) 0.008(3)
O31 0.046(4) 0.029(4) 0.020(4) 0.003(3) -0.007(3) -0.009(3)
O32 0.021(4) 0.034(4) 0.041(4) -0.007(3) 0.015(3) 0.004(3)
O33 0.026(4) 0.016(3) 0.031(4) 0.003(3) -0.004(3) 0.001(3)
O34 0.029(4) 0.021(3) 0.056(5) 0.006(3) -0.005(4) -0.007(3)
O35 0.052(5) 0.032(4) 0.012(4) -0.002(3) -0.011(3) 0.000(3)
O36 0.039(4) 0.037(4) 0.044(5) -0.002(4) 0.015(4) 0.002(3)
O1W 0.027(4) 0.023(3) 0.023(4) -0.005(3) 0.001(3) 0.002(3)
O2W 0.022(4) 0.024(3) 0.014(3) 0.003(3) 0.000(3) 0.004(3)
O3W 0.022(4) 0.014(3) 0.038(4) 0.000(3) 0.000(3) 0.003(3)
N1 0.033(5) 0.039(5) 0.017(4) 0.005(4) -0.005(4) -0.001(4)
N2 0.025(5) 0.027(4) 0.030(5) 0.000(4) 0.006(4) -0.008(4)
N3 0.039(5) 0.031(5) 0.030(5) -0.002(4) 0.004(4) -0.002(4)
N4 0.046(5) 0.034(5) 0.025(5) 0.007(4) -0.002(4) 0.006(4)
N5 0.022(5) 0.043(5) 0.033(5) -0.001(4) 0.002(4) 0.009(4)
N6 0.033(5) 0.038(5) 0.036(5) -0.005(4) -0.005(4) 0.013(4)
N7 0.033(5) 0.036(5) 0.023(5) -0.005(4) 0.007(4) 0.007(4)
N8 0.029(5) 0.031(4) 0.028(5) -0.005(4) 0.007(4) -0.003(4)
N9 0.040(5) 0.033(5) 0.032(5) -0.001(4) -0.006(4) 0.002(4)
N10 0.028(5) 0.031(4) 0.018(4) 0.000(4) -0.006(4) 0.007(4)
C1 0.040(6) 0.037(5) 0.016(5) -0.008(5) 0.003(5) -0.009(4)
C2 0.042(6) 0.036(6) 0.057(7) -0.009(5) 0.014(5) -0.015(5)
C3 0.057(7) 0.057(6) 0.030(6) 0.017(6) -0.002(5) 0.005(5)
C4 0.059(7) 0.073(7) 0.079(8) 0.018(6) 0.008(7) 0.024(7)
C5 0.030(6) 0.038(7) 0.027(6) 0.002(6) 0.002(5) -0.002(6)
C6 0.039(6) 0.042(7) 0.031(7) -0.008(6) -0.006(5) 0.004(6)
C5' 0.030(6) 0.038(7) 0.027(6) 0.002(6) 0.002(5) -0.002(6)
C6' 0.039(6) 0.042(7) 0.031(7) -0.008(6) -0.006(5) 0.004(6)
C7 0.025(5) 0.032(5) 0.021(5) -0.014(4) 0.004(4) 0.008(4)
C8 0.025(5) 0.031(5) 0.020(5) -0.006(4) 0.004(4) -0.002(4)
C9 0.033(6) 0.038(5) 0.030(6) 0.007(5) 0.008(5) 0.007(5)
C10 0.054(7) 0.062(7) 0.050(7) 0.023(6) 0.010(6) 0.017(6)

loop_
_atom_type_symbol
_atom_type_description
_atom_type_scat_dispersion_real
_atom_type_scat_dispersion_imag
_atom_type_scat_source
C C 0.0033 0.0016 'International Tables Vol C Tables 4.2.6.8 and 6.1.1.4'
H H 0.0000 0.0000 'International Tables Vol C Tables 4.2.6.8 and 6.1.1.4'
N N 0.0061 0.0033 'International Tables Vol C Tables 4.2.6.8 and 6.1.1.4'
O O 0.0106 0.0060 'International Tables Vol C Tables 4.2.6.8 and 6.1.1.4'
S S 0.1246 0.1234 'International Tables Vol C Tables 4.2.6.8 and 6.1.1.4'
Zr Zr -2.9673 0.5597 'International Tables Vol C Tables 4.2.6.8 and 6.1.1.4'

loop_
_geom_angle_atom_site_label_1
_geom_angle_atom_site_label_2
_geom_angle_atom_site_label_3
_geom_angle_site_symmetry_1
_geom_angle_site_symmetry_3
_geom_angle
_geom_angle_publ_flag
O1 Zr1 O2 . . 60.5(2) yes
O1 Zr1 O5 . . 124.5(2) yes
O1 Zr1 O6 . . 128.3(2) yes
O1 Zr1 O9 . . 82.1(2) yes
O1 Zr1 O13 . . 76.9(2) yes
O1 Zr1 O17 . . 148.6(2) yes
O1 Zr1 O1W . . 72.3(2) yes
O2 Zr1 O5 . . 73.2(2) yes
O2 Zr1 O6 . . 77.9(2) yes
O2 Zr1 O9 . . 96.6(2) yes
O2 Zr1 O13 . . 90.1(2) yes
O2 Zr1 O17 . . 150.5(2) yes
O2 Zr1 O1W . . 132.7(2) yes
O5 Zr1 O6 . . 61.4(2) yes
O5 Zr1 O9 . . 74.2(2) yes
O5 Zr1 O13 . . 134.4(2) yes
O5 Zr1 O17 . . 79.8(2) yes
O5 Zr1 O1W . . 145.2(2) yes
O6 Zr1 O9 . . 135.0(2) yes
O6 Zr1 O13 . . 73.8(2) yes
O6 Zr1 O17 . . 79.0(2) yes
O6 Zr1 O1W . . 136.4(2) yes
O9 Zr1 O13 . . 151.1(3) yes
O9 Zr1 O1W . . 79.2(2) yes
O9 Zr1 O17 . . 87.0(2) yes
O13 Zr1 O17 . . 100.8(2) yes
O13 Zr1 O1W . . 75.8(2) yes
O17 Zr1 O1W . . 76.8(2) yes
O21 Zr2 O22 . . 62.0(2) yes
O21 Zr2 O25 . . 80.4(2) yes
O21 Zr2 O26 . . 107.2(3) yes
O21 Zr2 O29 . . 91.0(3) yes
O21 Zr2 O33 . . 145.8(2) yes
O21 Zr2 O2W . . 132.5(2) yes
O21 Zr2 O3W . . 71.7(2) yes
O22 Zr2 O25 . . 117.3(2) yes
O22 Zr2 O26 . . 83.0(2) yes
O22 Zr2 O29 . . 85.3(2) yes
O22 Zr2 O33 . . 151.6(2) yes
O22 Zr2 O2W . . 70.9(2) yes
O22 Zr2 O3W . . 128.8(2) yes
O25 Zr2 O26 . . 61.5(2) yes
O25 Zr2 O29 . . 146.8(2) yes
O25 Zr2 O33 . . 81.9(2) yes
O25 Zr2 O2W . . 129.0(2) yes
O25 Zr2 O3W . . 72.2(2) yes
O26 Zr2 O29 . . 150.3(2) yes
O26 Zr2 O33 . . 89.4(3) yes
O26 Zr2 O2W . . 70.6(2) yes
O26 Zr2 O3W . . 132.9(2) yes
O29 Zr2 O33 . . 88.0(3) yes
O29 Zr2 O2W . . 79.8(2) yes
O29 Zr2 O3W . . 74.6(2) yes
O33 Zr2 O2W . . 80.8(2) yes
O33 Zr2 O3W . . 75.1(2) yes
O2W Zr2 O3W . . 145.2(2) yes
O3 S1 O4 . . 110.4(4) ?
O3 S1 O1 . . 112.6(4) ?
O4 S1 O1 . . 111.5(4) ?
O3 S1 O2 . . 110.7(4) ?
O4 S1 O2 . . 111.6(4) ?
O1 S1 O2 . . 99.6(3) ?
O8 S2 O7 . . 113.5(4) ?
O8 S2 O5 . . 111.3(4) ?
O7 S2 O5 . . 110.1(4) ?
O8 S2 O6 . . 110.1(4) ?
O7 S2 O6 . . 110.3(3) ?
O5 S2 O6 . . 100.9(4) ?
O12 S3 O10 . . 109.5(4) ?
O12 S3 O11 . . 112.3(4) ?
O10 S3 O11 . . 109.8(4) ?
O12 S3 O9 . . 109.2(4) ?
O10 S3 O9 . . 107.9(4) ?
O11 S3 O9 . . 108.0(4) ?
O14 S4 O16 . . 112.8(5) ?
O14 S4 O15 . . 110.0(5) ?
O16 S4 O15 . . 111.2(4) ?
O14 S4 O13 . . 107.5(4) ?
O16 S4 O13 . . 109.2(4) ?
O15 S4 O13 . . 105.7(4) ?
O19 S5 O18 . . 109.3(4) ?
O19 S5 O20 . . 110.5(4) ?
O18 S5 O20 . . 110.3(4) ?
O19 S5 O17 . . 109.2(4) ?
O18 S5 O17 . . 109.3(4) ?
O20 S5 O17 . . 108.2(4) ?
O24 S6 O23 . . 113.3(5) ?
O24 S6 O21 . . 111.0(4) ?
O23 S6 O21 . . 111.2(4) ?
O24 S6 O22 . . 111.9(5) ?
O23 S6 O22 . . 110.4(4) ?
O21 S6 O22 . . 98.1(4) ?
O27 S7 O28 . . 113.9(5) ?
O27 S7 O26 . . 109.9(4) ?
O28 S7 O26 . . 110.3(4) ?
O27 S7 O25 . . 113.1(4) ?
O28 S7 O25 . . 109.1(4) ?
O26 S7 O25 . . 99.5(4) ?
O31 S8 O32 . . 111.0(4) ?
O31 S8 O30 . . 111.8(4) ?
O32 S8 O30 . . 110.3(4) ?
O31 S8 O29 . . 108.0(4) ?
O32 S8 O29 . . 107.6(4) ?
O30 S8 O29 . . 107.9(4) ?
O35 S9 O36 . . 112.3(5) ?
O35 S9 O34 . . 110.8(4) ?
O36 S9 O34 . . 110.9(4) ?
O35 S9 O33 . . 106.9(4) ?
O36 S9 O33 . . 108.5(4) ?
O34 S9 O33 . . 107.2(4) ?
S1 O1 Zr1 . . 99.1(3) ?
S1 O2 Zr1 . . 100.4(3) ?
S2 O5 Zr1 . . 97.6(3) ?
S2 O6 Zr1 . . 99.8(3) ?
S3 O9 Zr1 . . 156.3(4) ?
S4 O13 Zr1 . . 143.9(4) ?
S5 O17 Zr1 . . 149.6(4) ?
S6 O21 Zr2 . . 100.9(3) ?
S6 O22 Zr2 . . 98.9(3) ?
S7 O25 Zr2 . . 97.8(3) ?
S7 O26 Zr2 . . 100.3(3) ?
S8 O29 Zr2 . . 145.5(4) ?
S9 O33 Zr2 . . 143.2(4) ?
Zr1 O1W H1W1 . . 123.1 ?
Zr1 O1W H1W2 . . 105.8 ?
H1W1 O1W H1W2 . . 106.0 ?
Zr2 O2W H2W1 . . 110.3 ?
Zr2 O2W H2W2 . . 109.7 ?
H2W1 O2W H2W2 . . 110.1 ?
Zr2 O3W H3W1 . . 111.1 ?
Zr2 O3W H3W2 . . 111.1 ?
H3W1 O3W H3W2 . . 107.2 ?
C1 N1 H1A . . 109.5 ?
C1 N1 H1B . . 109.5 ?
H1A N1 H1B . . 109.5 ?
C1 N1 H1C . . 109.5 ?
H1A N1 H1C . . 109.5 ?
H1B N1 H1C . . 109.5 ?
C2 N2 H2A . . 109.5 ?
C2 N2 H2B . . 109.5 ?
H2A N2 H2B . . 109.5 ?
C2 N2 H2C . . 109.5 ?
H2A N2 H2C . . 109.5 ?
H2B N2 H2C . . 109.5 ?
C3 N3 H3A . . 109.5 ?
C3 N3 H3B . . 109.5 ?
H3A N3 H3B . . 109.5 ?
C3 N3 H3C . . 109.5 ?
H3A N3 H3C . . 109.5 ?
H3B N3 H3C . . 109.5 ?
C4 N4 H4A . . 109.5 ?
C4 N4 H4B . . 109.5 ?
H4A N4 H4B . . 109.5 ?
C4 N4 H4C . . 109.5 ?
H4A N4 H4C . . 109.5 ?
H4B N4 H4C . . 109.5 ?
C5 N5 H5A . . 109.5 ?
C5 N5 H5B . . 109.5 ?
H5A N5 H5B . . 109.5 ?
C5 N5 H5C . . 109.5 ?
H5A N5 H5C . . 109.5 ?
H5B N5 H5C . . 109.5 ?
C6 N6 H6A . . 109.5 ?
C6 N6 H6B . . 109.5 ?
H6A N6 H6B . . 109.5 ?
C6 N6 H6C . . 109.5 ?
H6A N6 H6C . . 109.5 ?
H6B N6 H6C . . 109.5 ?
C7 N7 H7A . . 109.5 ?
C7 N7 H7B . . 109.5 ?
H7A N7 H7B . . 109.5 ?
C7 N7 H7C . . 109.5 ?
H7A N7 H7C . . 109.5 ?
H7B N7 H7C . . 109.5 ?
C8 N8 H8A . . 109.5 ?
C8 N8 H8B . . 109.5 ?
H8A N8 H8B . . 109.5 ?
C8 N8 H8C . . 109.5 ?
H8A N8 H8C . . 109.5 ?
H8B N8 H8C . . 109.5 ?
C9 N9 H9A . . 109.5 ?
C9 N9 H9B . . 109.5 ?
H9A N9 H9B . . 109.5 ?
C9 N9 H9C . . 109.5 ?
H9A N9 H9C . . 109.5 ?
H9B N9 H9C . . 109.5 ?
C10 N10 H10A . . 109.5 ?
C10 N10 H10B . . 109.5 ?
H10A N10 H10B . . 109.5 ?
C10 N10 H10C . . 109.5 ?
H10A N10 H10C . . 109.5 ?
H10B N10 H10C . . 109.5 ?
N1 C1 C2 . . 107.9(7) ?
N1 C1 H1D . . 110.1 ?
C2 C1 H1D . . 110.1 ?
N1 C1 H1E . . 110.1 ?
C2 C1 H1E . . 110.1 ?
H1D C1 H1E . . 108.4 ?
N2 C2 C1 . . 115.1(7) ?
N2 C2 H2D . . 108.5 ?
C1 C2 H2D . . 108.5 ?
N2 C2 H2E . . 108.5 ?
C1 C2 H2E . . 108.5 ?
H2D C2 H2E . . 107.5 ?
N3 C3 C4 . . 109.2(7) ?
N3 C3 H3D . . 109.8 ?
C4 C3 H3D . . 109.8 ?
N3 C3 H3E . . 109.8 ?
C4 C3 H3E . . 109.8 ?
H3D C3 H3E . . 108.3 ?
N4 C4 C3 . . 119.1(8) ?
N4 C4 H4D . . 107.5 ?
C3 C4 H4D . . 107.5 ?
N4 C4 H4E . . 107.5 ?
C3 C4 H4E . . 107.5 ?
H4D C4 H4E . . 107.0 ?
N5 C5 C6 . . 110.4(14) ?
N5 C5 H5D . . 109.6 ?
C6 C5 H5D . . 109.6 ?
N5 C5 H5E . . 109.6 ?
C6 C5 H5E . . 109.6 ?
H5D C5 H5E . . 108.1 ?
N6 C6 C5 . . 111.3(14) ?
N6 C6 H6D . . 109.4 ?
C5 C6 H6D . . 109.4 ?
N6 C6 H6E . . 109.4 ?
C5 C6 H6E . . 109.4 ?
H6D C6 H6E . . 108.0 ?
N5 C5' C6' . . 111.0(14) ?
N5 C5' H5F . . 109.4 ?
C6' C5' H5F . . 109.4 ?
N5 C5' H5G . . 109.4 ?
C6' C5' H5G . . 109.4 ?
H5F C5' H5G . . 108.0 ?
N6 C6' C5' . . 114.2(14) ?
N6 C6' H6F . . 108.7 ?
C5' C6' H6F . . 108.7 ?
N6 C6' H6G . . 108.7 ?
C5' C6' H6G . . 108.7 ?
H6F C6' H6G . . 107.6 ?
N7 C7 C8 . . 110.8(6) ?
N7 C7 H7D . . 109.5 ?
C8 C7 H7D . . 109.5 ?
N7 C7 H7E . . 109.5 ?
C8 C7 H7E . . 109.5 ?
H7D C7 H7E . . 108.1 ?
N8 C8 C7 . . 110.6(6) ?
N8 C8 H8D . . 109.5 ?
C7 C8 H8D . . 109.5 ?
N8 C8 H8E . . 109.5 ?
C7 C8 H8E . . 109.5 ?
H8D C8 H8E . . 108.1 ?
N9 C9 C9 . 3_667 110.7(8) ?
N9 C9 H9D . . 109.5 ?
C9 C9 H9D 3_667 . 109.5 ?
N9 C9 H9E . . 109.5 ?
C9 C9 H9E 3_667 . 109.5 ?
H9D C9 H9E . . 108.1 ?
N10 C10 C10 . 3_566 114.1(8) ?
N10 C10 H10D . . 108.7 ?
C10 C10 H10D 3_566 . 108.7 ?
N10 C10 H10E . . 108.7 ?
C10 C10 H10E 3_566 . 108.7 ?
H10D C10 H10E . . 107.6 ?

loop_
_geom_bond_atom_site_label_1
_geom_bond_atom_site_label_2
_geom_bond_site_symmetry_2
_geom_bond_distance
_geom_bond_publ_flag
Zr1 O1 . 2.287(6) yes
Zr1 O2 . 2.248(6) yes
Zr1 O5 . 2.296(6) yes
Zr1 O6 . 2.245(6) yes
Zr1 O9 . 2.096(6) yes
Zr1 O13 . 2.115(6) yes
Zr1 O17 . 2.100(6) yes
Zr1 O1W . 2.235(6) yes
Zr2 O21 . 2.180(6) yes
Zr2 O22 . 2.216(6) yes
Zr2 O25 . 2.260(7) yes
Zr2 O26 . 2.212(7) yes
Zr2 O29 . 2.094(6) yes
Zr2 O33 . 2.112(6) yes
Zr2 O2W . 2.213(6) yes
Zr2 O3W . 2.289(6) yes
S1 O3 . 1.439(7) ?
S1 O4 . 1.454(7) ?
S1 O1 . 1.491(6) ?
S1 O2 . 1.500(6) ?
S2 O8 . 1.429(6) ?
S2 O7 . 1.455(6) ?
S2 O5 . 1.503(6) ?
S2 O6 . 1.503(6) ?
S3 O12 . 1.449(7) ?
S3 O10 . 1.453(7) ?
S3 O11 . 1.455(7) ?
S3 O9 . 1.509(7) ?
S4 O14 . 1.416(8) ?
S4 O16 . 1.458(7) ?
S4 O15 . 1.465(6) ?
S4 O13 . 1.513(7) ?
S5 O19 . 1.450(6) ?
S5 O18 . 1.464(6) ?
S5 O20 . 1.474(7) ?
S5 O17 . 1.520(6) ?
S6 O24 . 1.439(7) ?
S6 O23 . 1.483(8) ?
S6 O21 . 1.493(7) ?
S6 O22 . 1.504(6) ?
S7 O27 . 1.427(8) ?
S7 O28 . 1.432(7) ?
S7 O26 . 1.492(7) ?
S7 O25 . 1.505(7) ?
S8 O31 . 1.444(6) ?
S8 O32 . 1.458(7) ?
S8 O30 . 1.475(7) ?
S8 O29 . 1.549(6) ?
S9 O35 . 1.431(6) ?
S9 O36 . 1.444(8) ?
S9 O34 . 1.474(7) ?
S9 O33 . 1.524(6) ?
O1W H1W1 . 0.85 ?
O1W H1W2 . 0.85 ?
O2W H2W1 . 0.84 ?
O2W H2W2 . 0.85 ?
O3W H3W1 . 0.86 ?
O3W H3W2 . 0.86 ?
N1 C1 . 1.450(5) ?
N1 H1A . 0.8500 ?
N1 H1B . 0.8500 ?
N1 H1C . 0.8500 ?
N2 C2 . 1.458(5) ?
N2 H2A . 0.8500 ?
N2 H2B . 0.8500 ?
N2 H2C . 0.8500 ?
N3 C3 . 1.448(5) ?
N3 H3A . 0.8500 ?
N3 H3B . 0.8500 ?
N3 H3C . 0.8500 ?
N4 C4 . 1.456(5) ?
N4 H4A . 0.8500 ?
N4 H4B . 0.8500 ?
N4 H4C . 0.8500 ?
N5 C5' . 1.453(5) ?
N5 C5 . 1.458(5) ?
N5 H5A . 0.8500 ?
N5 H5B . 0.8500 ?
N5 H5C . 0.8500 ?
N6 C6' . 1.452(5) ?
N6 C6 . 1.456(5) ?
N6 H6A . 0.8500 ?
N6 H6B . 0.8500 ?
N6 H6C . 0.8500 ?
N7 C7 . 1.455(5) ?
N7 H7A . 0.8500 ?
N7 H7B . 0.8500 ?
N7 H7C . 0.8500 ?
N8 C8 . 1.455(5) ?
N8 H8A . 0.8500 ?
N8 H8B . 0.8500 ?
N8 H8C . 0.8500 ?
N9 C9 . 1.452(5) ?
N9 H9A . 0.8500 ?
N9 H9B . 0.8500 ?
N9 H9C . 0.8500 ?
N10 C10 . 1.451(5) ?
N10 H10A . 0.8500 ?
N10 H10B . 0.8500 ?
N10 H10C . 0.8500 ?
C1 C2 . 1.500(5) ?
C1 H1D . 0.9700 ?
C1 H1E . 0.9700 ?
C2 H2D . 0.9700 ?
C2 H2E . 0.9700 ?
C3 C4 . 1.489(5) ?
C3 H3D . 0.9700 ?
C3 H3E . 0.9700 ?
C4 H4D . 0.9700 ?
C4 H4E . 0.9700 ?
C5 C6 . 1.503(5) ?
C5 H5D . 0.9700 ?
C5 H5E . 0.9700 ?
C6 H6D . 0.9700 ?
C6 H6E . 0.9700 ?
C5' C6' . 1.497(5) ?
C5' H5F . 0.9700 ?
C5' H5G . 0.9700 ?
C6' H6F . 0.9700 ?
C6' H6G . 0.9700 ?
C7 C8 . 1.502(5) ?
C7 H7D . 0.9700 ?
C7 H7E . 0.9700 ?
C8 H8D . 0.9700 ?
C8 H8E . 0.9700 ?
C9 C9 3_667 1.497(5) ?
C9 H9D . 0.9700 ?
C9 H9E . 0.9700 ?
C10 C10 3_566 1.501(5) ?
C10 H10D . 0.9700 ?
C10 H10E . 0.9700 ?

loop_
_geom_hbond_atom_site_label_D
_geom_hbond_atom_site_label_H
_geom_hbond_atom_site_label_A
_geom_hbond_site_symmetry_A
_geom_hbond_distance_DH
_geom_hbond_distance_HA
_geom_hbond_distance_DA
_geom_hbond_angle_DHA
_geom_hbond_publ_flag
O1W H1W1 O11 3_666 0.85 2.16 2.921(9) 148 yes
O1W H1W2 O20 . 0.85 1.90 2.678(9) 150 yes
O2W H2W1 O30 . 0.84 1.92 2.708(9) 156 yes
O2W H2W2 O34 . 0.85 1.83 2.630(9) 156 yes
O3W H3W1 O4 4_465 0.86 2.02 2.814(9) 154 yes
O3W H3W2 O15 3_566 0.86 2.00 2.715(8) 140 yes
N1 H1A O4 . 0.85 2.32 3.100(10) 154 yes
N1 H1B O20 3_666 0.85 1.98 2.830(10) 175 yes
N1 H1C O28 4_666 0.85 2.10 2.930(10) 166 yes
N2 H2A O16 3_666 0.85 2.28 2.930(10) 134 yes
N2 H2B O11 . 0.85 2.05 2.870(10) 163 yes
N2 H2C O31 1_655 0.85 2.20 3.000(10) 156 yes
N3 H3A O14 . 0.85 2.18 2.730(10) 123 yes
N3 H3B O30 2_556 0.85 2.09 2.930(10) 168 yes
N3 H3C O26 4_566 0.85 2.42 3.080(10) 135 yes
N3 H3C O27 4_566 0.85 2.49 3.210(10) 142 yes
N4 H4A O7 4_566 0.85 2.12 2.860(10) 146 yes
N4 H4B O36 2_556 0.85 2.43 3.010(10) 126 yes
N4 H4C O18 4_566 0.85 2.05 2.850(10) 156 yes
N5 H5A O19 4_566 0.85 2.09 2.900(10) 161 yes
N5 H5B O24 4_566 0.85 2.38 2.930(10) 123 yes
N5 H5C O8 . 0.85 2.45 2.860(10) 110 yes
N5 H5C O35 3_556 0.85 2.43 3.150(10) 142 yes
N5 H5C O34 3_556 0.85 2.44 3.210(10) 151 yes
N5 H5C O8 . 0.85 2.45 2.860(10) 110 yes
N6 H6A O23 . 0.85 2.17 2.880(10) 140 yes
N6 H6B O30 . 0.85 2.45 3.020(10) 125 yes
N6 H6C O7 . 0.85 2.08 2.890(10) 158 yes
N7 H7A O32 2_556 0.85 2.31 2.900(10) 127 yes
N7 H7A O10 2_656 0.85 2.43 3.130(10) 141 yes
N7 H7B O3 . 0.85 2.13 2.920(10) 153 yes
N7 H7C O15 . 0.85 2.06 2.820(10) 148 yes
N8 H8A O18 3_666 0.85 2.18 2.840(10) 135 yes
N8 H8B O35 4_666 0.85 2.11 2.890(10) 152 yes
N8 H8C O2 2_656 0.85 2.15 2.990(10) 169 yes
N9 H9A O10 4_566 0.85 2.18 2.840(10) 135 yes
N9 H9B O32 4_666 0.85 2.02 2.810(10) 154 yes
N9 H9C O3 . 0.85 2.25 2.950(10) 140 yes
N10 H10A O27 4_566 0.85 2.41 3.250(10) 168 yes
N10 H10B O16 . 0.85 2.13 2.890(10) 148 yes
N10 H10C O24 . 0.85 2.53 3.370(10) 167 yes

loop_
_geom_torsion_atom_site_label_1
_geom_torsion_atom_site_label_2
_geom_torsion_atom_site_label_3
_geom_torsion_atom_site_label_4
_geom_torsion
O3 S1 O1 Zr1 -111.9(4)
O4 S1 O1 Zr1 123.4(3)
O2 S1 O1 Zr1 5.4(4)
O9 Zr1 O1 S1 -106.3(3)
O17 Zr1 O1 S1 -177.1(4)
O13 Zr1 O1 S1 93.6(3)
O1W Zr1 O1 S1 172.6(4)
O6 Zr1 O1 S1 36.9(4)
O2 Zr1 O1 S1 -4.1(3)
O5 Zr1 O1 S1 -41.7(4)
O3 S1 O2 Zr1 113.2(4)
O4 S1 O2 Zr1 -123.5(4)
O1 S1 O2 Zr1 -5.5(4)
O9 Zr1 O2 S1 81.1(3)
O17 Zr1 O2 S1 176.7(4)
O13 Zr1 O2 S1 -70.7(3)
O1W Zr1 O2 S1 -0.2(5)
O6 Zr1 O2 S1 -144.2(3)
O1 Zr1 O2 S1 4.1(3)
O5 Zr1 O2 S1 152.4(4)
O8 S2 O5 Zr1 -121.8(3)
O7 S2 O5 Zr1 111.4(3)
O6 S2 O5 Zr1 -5.0(3)
O9 Zr1 O5 S2 -169.0(4)
O17 Zr1 O5 S2 -79.2(3)
O13 Zr1 O5 S2 15.9(5)
O1W Zr1 O5 S2 -127.4(4)
O6 Zr1 O5 S2 3.8(3)
O2 Zr1 O5 S2 88.9(3)
O1 Zr1 O5 S2 122.6(3)
O8 S2 O6 Zr1 122.9(3)
O7 S2 O6 Zr1 -111.1(4)
O5 S2 O6 Zr1 5.2(4)
O9 Zr1 O6 S2 6.1(5)
O17 Zr1 O6 S2 80.5(3)
O13 Zr1 O6 S2 -174.8(3)
O1W Zr1 O6 S2 137.7(3)
O2 Zr1 O6 S2 -81.1(3)
O1 Zr1 O6 S2 -116.8(3)
O5 Zr1 O6 S2 -3.8(3)
O12 S3 O9 Zr1 -49.2(11)
O10 S3 O9 Zr1 -168.1(10)
O11 S3 O9 Zr1 73.2(11)
O17 Zr1 O9 S3 15.9(10)
O13 Zr1 O9 S3 -91.1(11)
O1W Zr1 O9 S3 -61.2(10)
O6 Zr1 O9 S3 87.0(11)
O2 Zr1 O9 S3 166.5(10)
O1 Zr1 O9 S3 -134.6(11)
O5 Zr1 O9 S3 96.1(10)
O14 S4 O13 Zr1 87.0(8)
O16 S4 O13 Zr1 -35.7(8)
O15 S4 O13 Zr1 -155.5(6)
O9 Zr1 O13 S4 133.4(6)
O17 Zr1 O13 S4 29.8(7)
O1W Zr1 O13 S4 103.1(7)
O6 Zr1 O13 S4 -45.3(7)
O2 Zr1 O13 S4 -122.6(7)
O1 Zr1 O13 S4 177.8(7)
O5 Zr1 O13 S4 -56.3(8)
O19 S5 O17 Zr1 -125.0(8)
O18 S5 O17 Zr1 115.5(8)
O20 S5 O17 Zr1 -4.7(9)
O9 Zr1 O17 S5 -58.8(8)
O13 Zr1 O17 S5 93.2(8)
O1W Zr1 O17 S5 20.8(8)
O6 Zr1 O17 S5 164.2(8)
O2 Zr1 O17 S5 -156.9(6)
O1 Zr1 O17 S5 10.7(11)
O5 Zr1 O17 S5 -133.3(8)
O24 S6 O21 Zr2 120.0(4)
O23 S6 O21 Zr2 -112.9(4)
O22 S6 O21 Zr2 2.8(4)
O29 Zr2 O21 S6 82.1(4)
O33 Zr2 O21 S6 170.0(4)
O26 Zr2 O21 S6 -74.1(4)
O2W Zr2 O21 S6 5.1(6)
O22 Zr2 O21 S6 -2.1(3)
O25 Zr2 O21 S6 -130.2(4)
O3W Zr2 O21 S6 155.5(4)
O24 S6 O22 Zr2 -119.3(4)
O23 S6 O22 Zr2 113.5(4)
O21 S6 O22 Zr2 -2.7(4)
O29 Zr2 O22 S6 -91.5(4)
O33 Zr2 O22 S6 -168.5(4)
O21 Zr2 O22 S6 2.1(3)
O26 Zr2 O22 S6 115.8(4)
O2W Zr2 O22 S6 -172.3(4)
O25 Zr2 O22 S6 62.9(4)
O3W Zr2 O22 S6 -25.6(5)
O27 S7 O25 Zr2 -124.0(4)
O28 S7 O25 Zr2 108.1(4)
O26 S7 O25 Zr2 -7.4(4)
O29 Zr2 O25 S7 -161.9(3)
O33 Zr2 O25 S7 -88.2(3)
O21 Zr2 O25 S7 121.2(4)
O26 Zr2 O25 S7 5.6(3)
O2W Zr2 O25 S7 -17.0(5)
O22 Zr2 O25 S7 69.8(4)
O3W Zr2 O25 S7 -165.1(4)
O27 S7 O26 Zr2 126.6(4)
O28 S7 O26 Zr2 -106.9(4)
O25 S7 O26 Zr2 7.6(4)
O29 Zr2 O26 S7 160.4(4)
O33 Zr2 O26 S7 75.4(3)
O21 Zr2 O26 S7 -74.2(4)
O2W Zr2 O26 S7 155.9(4)
O22 Zr2 O26 S7 -132.0(4)
O25 Zr2 O26 S7 -5.7(3)
O3W Zr2 O26 S7 6.4(5)
O31 S8 O29 Zr2 113.9(7)
O32 S8 O29 Zr2 -126.2(7)
O30 S8 O29 Zr2 -7.2(8)
O33 Zr2 O29 S8 107.9(7)
O21 Zr2 O29 S8 -106.3(7)
O26 Zr2 O29 S8 22.5(10)
O2W Zr2 O29 S8 26.9(7)
O22 Zr2 O29 S8 -44.5(7)
O25 Zr2 O29 S8 179.9(5)
O3W Zr2 O29 S8 -177.0(7)
O35 S9 O33 Zr2 -146.0(7)
O36 S9 O33 Zr2 92.7(8)
O34 S9 O33 Zr2 -27.2(8)
O29 Zr2 O33 S9 -76.7(7)
O21 Zr2 O33 S9 -165.5(6)
O26 Zr2 O33 S9 73.8(7)
O2W Zr2 O33 S9 3.3(7)
O22 Zr2 O33 S9 -0.3(11)
O25 Zr2 O33 S9 135.1(7)
O3W Zr2 O33 S9 -151.3(8)
N1 C1 C2 N2 -169.6(9)
N3 C3 C4 N4 179.4(10)
C5' N5 C5 C6 44.6(17)
C6' N6 C6 C5 38.6(15)
N5 C5 C6 N6 83(2)
C5 N5 C5' C6' -42.2(17)
C6 N6 C6' C5' -39.5(15)
N5 C5' C6' N6 -78(2)
N7 C7 C8 N8 -176.3(8)
